data_4505489
loop_
_publ_author_name
'Zhang, Shaowei'
'Zhao, Junwei'
'Ma, Pengtao'
'Chen, Huanni'
'Niu, Jingyang'
'Wang, Jingping'

_publ_section_title
;
 Organic--Inorganic Hybrids Based on Monovacant Keggin-type
 Silicotungstates and 3d-4f Heterometals
;
_journal_issue 3
_journal_name_full 'Crystal Growth &amp; Design'
_journal_page_first 1263
_journal_paper_doi 10.1021/cg2012759
_journal_volume 12
_journal_year 2012
_chemical_formula_sum 'C32 H167 Cu5 Dy2 K N32 O168 Si4 W44'
_chemical_formula_weight 12572.42
_chemical_name_systematic
;

 ?

;
_space_group_IT_number 14
_symmetry_cell_setting monoclinic
_symmetry_space_group_name_Hall '-P 2ybc'
_symmetry_space_group_name_H-M 'P 1 21/c 1'
_atom_sites_solution_hydrogens geom
_atom_sites_solution_primary direct
_atom_sites_solution_secondary difmap
_audit_creation_method SHELXL-97
_cell_angle_alpha 90.00
_cell_angle_beta 104.1320(10)
_cell_angle_gamma 90.00
_cell_formula_units_Z 2
_cell_length_a 17.5614(14)
_cell_length_b 24.208(2)
_cell_length_c 24.557(2)
_cell_measurement_reflns_used 9897
_cell_measurement_temperature 296(2)
_cell_measurement_theta_max 28.12
_cell_measurement_theta_min 2.34
_cell_volume 10123.9(14)
_computing_cell_refinement 'Bruker SMART'
_computing_data_collection 'Bruker SMART'
_computing_data_reduction 'Bruker SAINT'
_computing_molecular_graphics 'Bruker SHELXTL'
_computing_publication_material 'Bruker SHELXTL'
_computing_structure_refinement 'SHELXL-97 (Sheldrick, 1997)'
_computing_structure_solution 'SHELXS-97 (Sheldrick, 1990)'
_diffrn_ambient_temperature 296(2)
_diffrn_measured_fraction_theta_full 0.997
_diffrn_measured_fraction_theta_max 0.997
_diffrn_measurement_device_type 'CCD area detector'
_diffrn_measurement_method 'phi and omega scans'
_diffrn_radiation_monochromator graphite
_diffrn_radiation_source 'fine-focus sealed tube'
_diffrn_radiation_type MoK\a
_diffrn_radiation_wavelength 0.71073
_diffrn_reflns_av_R_equivalents 0.0935
_diffrn_reflns_av_sigmaI/netI 0.1068
_diffrn_reflns_limit_h_max 20
_diffrn_reflns_limit_h_min -17
_diffrn_reflns_limit_k_max 28
_diffrn_reflns_limit_k_min -28
_diffrn_reflns_limit_l_max 29
_diffrn_reflns_limit_l_min -26
_diffrn_reflns_number 51139
_diffrn_reflns_theta_full 25.00
_diffrn_reflns_theta_max 25.00
_diffrn_reflns_theta_min 1.68
_exptl_absorpt_coefficient_mu 26.273
_exptl_absorpt_correction_T_max 0.1104
_exptl_absorpt_correction_T_min 0.0451
_exptl_absorpt_correction_type multi-scan
_exptl_absorpt_process_details SADABS
_exptl_crystal_colour purple
_exptl_crystal_density_diffrn 4.119
_exptl_crystal_density_method 'not measured'
_exptl_crystal_description block
_exptl_crystal_F_000 11040
_exptl_crystal_size_max 0.31
_exptl_crystal_size_mid 0.23
_exptl_crystal_size_min 0.15
_refine_diff_density_max 3.671
_refine_diff_density_min -4.049
_refine_diff_density_rms 0.568
_refine_ls_extinction_method none
_refine_ls_goodness_of_fit_ref 1.032
_refine_ls_hydrogen_treatment constr
_refine_ls_matrix_type full
_refine_ls_number_parameters 1269
_refine_ls_number_reflns 17767
_refine_ls_number_restraints 310
_refine_ls_restrained_S_all 1.030
_refine_ls_R_factor_all 0.0871
_refine_ls_R_factor_gt 0.0615
_refine_ls_shift/su_max 0.002
_refine_ls_shift/su_mean 0.000
_refine_ls_structure_factor_coef Fsqd
_refine_ls_weighting_details 'calc w=1/[\s^2^(Fo^2^)+(0.0746P)^2^+0.0000P] where P=(Fo^2^+2Fc^2^)/3'
_refine_ls_weighting_scheme calc
_refine_ls_wR_factor_gt 0.1467
_refine_ls_wR_factor_ref 0.1576
_reflns_number_gt 13112
_reflns_number_total 17767
_reflns_threshold_expression >2sigma(I)
_cod_data_source_file cg2012759_si_001.cif
_cod_data_source_block 3
_cod_depositor_comments
;
The following automatic conversions were performed:

'_symmetry_cell_setting' value 'Monoclinic' changed to 'monoclinic'
according to /home/saulius/struct/CIF-dictionaries/cif_core.dic
dictionary named 'cif_core.dic' version 2.4.1 from
2010-06-29.

'_exptl_absorpt_correction_type' value 'Multi-scan'
changed to 'multi-scan' according to
/home/saulius/struct/CIF-dictionaries/cif_core.dic dictionary named
'cif_core.dic' version 2.4.1 from 2010-06-29.

Automatic conversion script
Id: cif_fix_values 1715 2011-07-08 13:25:40Z adriana 
;
_cod_original_sg_symbol_H-M P2(1)/c
_cod_original_formula_sum 'C32 H167 Cu5 Dy2 K1 N32 O168 Si4 W44'
_cod_database_code 4505489

loop_
_symmetry_equiv_pos_as_xyz
'x, y, z'
'-x, y+1/2, -z+1/2'
'-x, -y, -z'
'x, -y-1/2, z-1/2'

loop_
_atom_site_label
_atom_site_type_symbol
_atom_site_fract_x
_atom_site_fract_y
_atom_site_fract_z
_atom_site_U_iso_or_equiv
_atom_site_adp_type
_atom_site_occupancy
_atom_site_symmetry_multiplicity
_atom_site_calc_flag
_atom_site_refinement_flags
Dy1 Dy 0.22311(5) 0.66624(3) 0.58918(3) 0.01762(19) Uani 1 1 d .
W1 W 0.15794(4) 0.89064(3) 0.53616(3) 0.01950(17) Uani 1 1 d .
W2 W 0.19571(4) 0.81439(3) 0.65464(3) 0.01793(17) Uani 1 1 d .
W3 W 0.04996(4) 0.91163(3) 0.63070(3) 0.01900(17) Uani 1 1 d .
W4 W 0.06025(4) 0.70808(3) 0.67444(3) 0.01724(16) Uani 1 1 d .
W5 W -0.08947(4) 0.80384(3) 0.65096(3) 0.01645(16) Uani 1 1 d .
W6 W -0.10833(4) 0.68756(3) 0.57593(3) 0.01560(16) Uani 1 1 d .
W7 W -0.12970(4) 0.88277(3) 0.51713(3) 0.01773(16) Uani 1 1 d .
W8 W -0.14523(4) 0.76334(3) 0.44293(3) 0.01839(17) Uani 1 1 d .
W9 W -0.01902(4) 0.86129(3) 0.42389(3) 0.01935(17) Uani 1 1 d .
W10 W 0.02236(4) 0.66080(3) 0.47888(3) 0.01588(16) Uani 1 1 d .
W11 W 0.14513(4) 0.75662(3) 0.45961(3) 0.01588(16) Uani 1 1 d .
W12 W 0.29489(4) 0.43893(3) 0.62261(3) 0.01954(17) Uani 1 1 d .
W13 W 0.20589(4) 0.53536(3) 0.68485(3) 0.01982(17) Uani 1 1 d .
W14 W 0.33676(5) 0.44387(3) 0.76304(3) 0.0292(2) Uani 1 1 d .
W15 W 0.31562(5) 0.65168(3) 0.75629(3) 0.02583(19) Uani 1 1 d .
W16 W 0.44836(5) 0.56269(4) 0.83789(3) 0.0327(2) Uani 1 1 d .
W17 W 0.50944(5) 0.66280(3) 0.76465(3) 0.0292(2) Uani 1 1 d .
W18 W 0.54781(5) 0.46111(3) 0.76489(3) 0.02743(19) Uani 1 1 d .
W19 W 0.60669(4) 0.56352(3) 0.69058(3) 0.02245(18) Uani 1 1 d .
W20 W 0.50436(4) 0.45581(3) 0.62359(3) 0.01741(16) Uani 1 1 d .
W21 W 0.45095(4) 0.66068(3) 0.60809(3) 0.01746(16) Uani 1 1 d .
W22 W 0.35172(4) 0.55593(2) 0.54225(3) 0.01268(15) Uani 1 1 d .
Si1 Si 0.0256(2) 0.78575(16) 0.54960(15) 0.0070(9) Uani 1 1 d U
Si2 Si 0.4049(3) 0.55253(18) 0.68791(16) 0.0129(10) Uani 1 1 d U
Cu1 Cu -0.12973(16) 0.79803(10) 0.79424(9) 0.0366(7) Uani 1 1 d .
Cu2 Cu 0.0000 0.5000 0.5000 0.0263(8) Uani 1 2 d S
Cu3 Cu 0.69762(15) 0.35391(10) 0.63541(10) 0.0368(6) Uani 1 1 d .
K1 K 0.0000 1.0000 0.5000 0.0292(15) Uani 1 2 d S
O1 O 0.2177(8) 0.9355(5) 0.5111(5) 0.034(3) Uani 1 1 d U
O2 O 0.2763(8) 0.8183(6) 0.7101(5) 0.035(4) Uani 1 1 d .
O3 O 0.0389(8) 0.9706(5) 0.6651(6) 0.036(4) Uani 1 1 d .
O4 O 0.0889(8) 0.6752(5) 0.7379(5) 0.033(3) Uani 1 1 d U
O5 O -0.1476(7) 0.8279(5) 0.6945(5) 0.029(3) Uani 1 1 d .
O6 O -0.1760(7) 0.6375(5) 0.5724(5) 0.0254(11) Uani 1 1 d U
O7 O -0.2011(8) 0.9326(5) 0.5166(5) 0.036(3) Uani 1 1 d U
O8 O -0.2268(8) 0.7395(5) 0.3951(5) 0.029(3) Uani 1 1 d .
O9 O -0.0158(8) 0.8994(5) 0.3640(5) 0.034(3) Uani 1 1 d .
O10 O -0.0153(7) 0.6031(5) 0.4392(5) 0.026(3) Uani 1 1 d .
O11 O 0.1874(8) 0.7676(5) 0.4038(4) 0.030(3) Uani 1 1 d .
O12 O 0.2174(7) 0.7611(5) 0.6146(4) 0.026(3) Uani 1 1 d .
O13 O 0.2167(7) 0.7163(4) 0.5040(5) 0.022(3) Uani 1 1 d .
O14 O -0.0915(7) 0.9072(5) 0.4552(4) 0.022(3) Uani 1 1 d .
O15 O -0.1934(7) 0.8296(5) 0.4692(5) 0.027(3) Uani 1 1 d .
O16 O 0.1071(6) 0.6329(4) 0.5245(4) 0.0129(10) Uani 1 1 d U
O17 O -0.1556(7) 0.7293(5) 0.5115(5) 0.026(3) Uani 1 1 d .
O18 O 0.1105(7) 0.9396(4) 0.5790(5) 0.024(3) Uani 1 1 d .
O19 O -0.1486(7) 0.7385(5) 0.6201(5) 0.024(3) Uani 1 1 d .
O20 O 0.1406(7) 0.8830(5) 0.6749(5) 0.024(3) Uani 1 1 d .
O21 O 0.0479(7) 0.8046(5) 0.4214(4) 0.025(3) Uani 1 1 d .
O22 O 0.2282(6) 0.8680(4) 0.6039(4) 0.018(3) Uani 1 1 d U
O23 O 0.0784(7) 0.6953(4) 0.4293(4) 0.018(3) Uani 1 1 d U
O24 O 0.0637(7) 0.8960(5) 0.4784(5) 0.021(3) Uani 1 1 d .
O25 O -0.0128(6) 0.8614(4) 0.6598(4) 0.016(3) Uani 1 1 d U
O26 O -0.0698(7) 0.7120(4) 0.4402(4) 0.021(3) Uani 1 1 d .
O27 O -0.1097(7) 0.8151(4) 0.3947(4) 0.020(3) Uani 1 1 d U
O28 O -0.0210(6) 0.7591(5) 0.6993(4) 0.019(3) Uani 1 1 d U
O29 O -0.1397(6) 0.8383(4) 0.5794(5) 0.019(3) Uani 1 1 d U
O30 O -0.0338(7) 0.6649(4) 0.6428(4) 0.019(3) Uani 1 1 d .
O31 O 0.1757(6) 0.8236(4) 0.5004(4) 0.0150(11) Uani 1 1 d U
O32 O 0.1168(7) 0.6784(5) 0.6334(5) 0.0213(11) Uani 1 1 d U
O33 O 0.1230(6) 0.7733(4) 0.6858(4) 0.016(3) Uani 1 1 d U
O34 O -0.0416(6) 0.6583(4) 0.5331(4) 0.011(2) Uani 1 1 d U
O35 O -0.0389(6) 0.9146(4) 0.5652(4) 0.014(2) Uani 1 1 d U
O36 O 0.0848(6) 0.8342(4) 0.5813(4) 0.0123(10) Uani 1 1 d U
O37 O -0.0139(6) 0.7570(4) 0.5975(4) 0.0114(10) Uani 1 1 d U
O38 O -0.0433(7) 0.8147(4) 0.5018(5) 0.018(3) Uani 1 1 d U
O39 O 0.0708(6) 0.7431(4) 0.5192(4) 0.0100(10) Uani 1 1 d U
O40 O 0.2541(7) 0.3870(5) 0.5781(5) 0.030(3) Uani 1 1 d .
O41 O 0.1109(8) 0.5354(5) 0.6870(6) 0.039(4) Uani 1 1 d .
O42 O 0.3281(7) 0.3923(6) 0.8099(5) 0.039(4) Uani 1 1 d .
O43 O 0.2593(9) 0.6931(6) 0.7873(5) 0.049(4) Uani 1 1 d .
O44 O 0.4757(9) 0.5506(7) 0.9086(5) 0.050(4) Uani 1 1 d .
O45 O 0.5718(9) 0.7161(5) 0.7892(6) 0.048(4) Uani 1 1 d .
O46 O 0.6058(8) 0.4178(6) 0.8130(6) 0.042(4) Uani 1 1 d .
O47 O 0.7011(7) 0.5836(5) 0.6926(6) 0.035(4) Uani 1 1 d .
O48 O 0.5316(7) 0.4068(4) 0.5812(4) 0.022(3) Uani 1 1 d U
O49 O 0.5086(8) 0.7091(5) 0.5847(5) 0.035(4) Uani 1 1 d .
O50 O 0.3437(7) 0.5329(5) 0.4751(4) 0.023(3) Uani 1 1 d .
O51 O 0.5205(8) 0.6233(6) 0.8336(5) 0.037(4) Uani 1 1 d .
O52 O 0.3100(7) 0.4018(5) 0.6942(5) 0.026(3) Uani 1 1 d U
O53 O 0.2365(7) 0.4734(5) 0.7456(5) 0.032(3) Uani 1 1 d .
O54 O 0.4458(8) 0.4335(6) 0.7595(5) 0.039(4) Uani 1 1 d .
O55 O 0.3702(7) 0.6129(5) 0.8328(5) 0.033(4) Uani 1 1 d .
O56 O 0.3784(8) 0.5020(5) 0.8139(5) 0.033(3) Uani 1 1 d .
O57 O 0.6282(7) 0.5072(5) 0.7484(5) 0.025(3) Uani 1 1 d U
O58 O 0.5519(7) 0.4228(5) 0.6972(5) 0.023(3) Uani 1 1 d .
O59 O 0.2920(8) 0.6690(5) 0.6856(5) 0.030(3) Uani 1 1 d .
O60 O 0.4029(7) 0.4275(4) 0.6294(5) 0.025(3) Uani 1 1 d .
O61 O 0.5821(7) 0.6111(5) 0.7452(5) 0.029(3) Uani 1 1 d U
O62 O 0.4148(8) 0.6931(5) 0.7748(5) 0.033(4) Uani 1 1 d .
O63 O 0.2532(7) 0.5855(5) 0.7419(5) 0.024(3) Uani 1 1 d .
O64 O 0.5989(6) 0.5021(5) 0.6393(4) 0.019(3) Uani 1 1 d .
O65 O 0.4783(7) 0.6779(5) 0.6882(5) 0.023(3) Uani 1 1 d .
O66 O 0.5241(7) 0.5158(5) 0.8127(5) 0.029(3) Uani 1 1 d U
O67 O 0.2003(7) 0.4707(5) 0.6351(5) 0.022(3) Uani 1 1 d .
O68 O 0.3023(6) 0.4955(4) 0.5721(4) 0.0126(10) Uani 1 1 d U
O69 O 0.3571(6) 0.6938(4) 0.5919(5) 0.018(3) Uani 1 1 d .
O70 O 0.2093(7) 0.5808(4) 0.6313(5) 0.021(3) Uani 1 1 d .
O71 O 0.5464(6) 0.6071(4) 0.6359(4) 0.016(3) Uani 1 1 d .
O72 O 0.2707(6) 0.6018(4) 0.5314(4) 0.016(2) Uani 1 1 d U
O73 O 0.4299(7) 0.6129(4) 0.5431(5) 0.019(3) Uani 1 1 d U
O74 O 0.4523(6) 0.5058(4) 0.5729(4) 0.014(2) Uani 1 1 d U
O75 O 0.3356(7) 0.5080(4) 0.6900(4) 0.019(3) Uani 1 1 d .
O76 O 0.4162(7) 0.5929(5) 0.7422(4) 0.023(3) Uani 1 1 d .
O77 O 0.4853(6) 0.5187(4) 0.6915(4) 0.0154(11) Uani 1 1 d U
O78 O 0.3877(6) 0.5874(4) 0.6298(4) 0.014(3) Uani 1 1 d .
N1 N -0.1228(11) 0.8755(7) 0.8194(8) 0.060(6) Uani 1 1 d .
H1C H -0.1682 0.8934 0.8050 0.072 Uiso 1 1 calc R
H1D H -0.1122 0.8774 0.8571 0.072 Uiso 1 1 calc R
N2 N -0.0164(9) 0.8048(6) 0.8094(7) 0.0337(11) Uani 1 1 d U
H2C H 0.0050 0.7873 0.8418 0.040 Uiso 1 1 calc R
H2D H -0.0001 0.7873 0.7820 0.040 Uiso 1 1 calc R
N3 N -0.1333(12) 0.7174(8) 0.7738(9) 0.059(6) Uani 1 1 d .
H3C H -0.1105 0.7118 0.7452 0.071 Uiso 1 1 calc R
H3D H -0.1077 0.6972 0.8034 0.071 Uiso 1 1 calc R
N4 N -0.2413(13) 0.7898(9) 0.7758(10) 0.076(7) Uani 1 1 d .
H4C H -0.2578 0.7936 0.8075 0.091 Uiso 1 1 calc R
H4D H -0.2624 0.8177 0.7527 0.091 Uiso 1 1 calc R
N5 N -0.1160(8) 0.4893(6) 0.4866(6) 0.029(4) Uani 1 1 d U
H5C H -0.1403 0.5014 0.4521 0.035 Uiso 1 1 calc R
H5D H -0.1271 0.4533 0.4890 0.035 Uiso 1 1 calc R
N6 N -0.0070(9) 0.5377(6) 0.5703(6) 0.027(4) Uani 1 1 d .
H6C H 0.0343 0.5287 0.5985 0.032 Uiso 1 1 calc R
H6D H -0.0074 0.5746 0.5657 0.032 Uiso 1 1 calc R
N7 N 0.7762(10) 0.4019(7) 0.6091(7) 0.041(4) Uani 1 1 d U
H7C H 0.8226 0.3844 0.6141 0.049 Uiso 1 1 calc R
H7D H 0.7586 0.4102 0.5725 0.049 Uiso 1 1 calc R
N8 N 0.7170(11) 0.4047(7) 0.7025(6) 0.041(5) Uani 1 1 d .
H8C H 0.6756 0.4274 0.7000 0.050 Uiso 1 1 calc R
H8D H 0.7236 0.3849 0.7343 0.050 Uiso 1 1 calc R
N9 N 0.6257(11) 0.3037(7) 0.6633(7) 0.048(5) Uani 1 1 d .
H9C H 0.6543 0.2812 0.6897 0.057 Uiso 1 1 calc R
H9D H 0.5942 0.3240 0.6794 0.057 Uiso 1 1 calc R
N10 N 0.6599(11) 0.3159(8) 0.5624(8) 0.056(4) Uani 1 1 d U
H10C H 0.6341 0.3399 0.5364 0.067 Uiso 1 1 calc R
H10D H 0.7009 0.3022 0.5507 0.067 Uiso 1 1 calc R
N11 N 0.5753(10) 0.5672(6) 0.5315(6) 0.033(4) Uani 1 1 d .
H11C H 0.5295 0.5783 0.5138 0.039 Uiso 1 1 calc R
H11D H 0.5805 0.5363 0.5493 0.039 Uiso 1 1 calc R
N12 N 0.6760(11) 0.6908(7) 0.4893(9) 0.060(7) Uani 1 1 d .
H12C H 0.7241 0.6827 0.5048 0.072 Uiso 1 1 calc R
H12D H 0.6649 0.7208 0.4703 0.072 Uiso 1 1 calc R
N13 N 0.7160(7) 0.5980(5) 0.8662(5) 0.122 Uiso 1 1 d D
H13A H 0.7418 0.5676 0.8685 0.146 Uiso 1 1 calc R
H13B H 0.7187 0.6218 0.8408 0.146 Uiso 1 1 calc R
N14 N 0.6786(12) 0.5120(3) 0.9077(7) 0.110 Uiso 1 1 d D
H14A H 0.6762 0.5164 0.8725 0.132 Uiso 1 1 calc R
H14B H 0.6834 0.4794 0.9220 0.132 Uiso 1 1 calc R
N15 N 0.1325(9) 0.6270(4) 0.8308(6) 0.099(7) Uiso 1 1 d DU
H15A H 0.1428 0.6085 0.8616 0.119 Uiso 1 1 calc R
H15B H 0.1517 0.6595 0.8298 0.119 Uiso 1 1 calc R
N16 N 0.1300(9) 0.5245(4) 0.8352(8) 0.132 Uiso 1 1 d DU
H16A H 0.1724 0.5438 0.8438 0.158 Uiso 1 1 calc R
H16B H 0.1286 0.4924 0.8498 0.158 Uiso 1 1 calc R
C1 C -0.0552(16) 0.9008(10) 0.7974(12) 0.071(9) Uani 1 1 d .
H1A H -0.0711 0.9049 0.7570 0.085 Uiso 1 1 calc R
H1B H -0.0416 0.9370 0.8139 0.085 Uiso 1 1 calc R
C2 C 0.0142(13) 0.8628(10) 0.8135(9) 0.051(7) Uani 1 1 d .
H2A H 0.0485 0.8679 0.7883 0.061 Uiso 1 1 calc R
H2B H 0.0439 0.8705 0.8515 0.061 Uiso 1 1 calc R
C3 C -0.216(2) 0.7017(18) 0.7575(19) 0.135(9) Uani 1 1 d U
H3A H -0.2238 0.6813 0.7226 0.162 Uiso 1 1 calc R
H3B H -0.2250 0.6762 0.7856 0.162 Uiso 1 1 calc R
C4 C -0.271(3) 0.7403(18) 0.7504(19) 0.141(10) Uani 1 1 d U
H4A H -0.3131 0.7276 0.7663 0.170 Uiso 1 1 calc R
H4B H -0.2921 0.7464 0.7106 0.170 Uiso 1 1 calc R
C5 C -0.1441(10) 0.5218(7) 0.5306(7) 0.026(5) Uani 1 1 d .
H5A H -0.1520 0.5601 0.5192 0.031 Uiso 1 1 calc R
H5B H -0.1937 0.5070 0.5347 0.031 Uiso 1 1 calc R
C6 C -0.0855(11) 0.5180(8) 0.5838(8) 0.032(5) Uani 1 1 d .
H6A H -0.0808 0.4803 0.5975 0.038 Uiso 1 1 calc R
H6B H -0.0994 0.5416 0.6118 0.038 Uiso 1 1 calc R
C7 C 0.7844(16) 0.4512(11) 0.6431(10) 0.062(6) Uani 1 1 d U
H7A H 0.7405 0.4758 0.6284 0.075 Uiso 1 1 calc R
H7B H 0.8323 0.4703 0.6415 0.075 Uiso 1 1 calc R
C8 C 0.7866(14) 0.4366(10) 0.7034(9) 0.055(7) Uani 1 1 d .
H8A H 0.8332 0.4151 0.7197 0.066 Uiso 1 1 calc R
H8B H 0.7873 0.4699 0.7255 0.066 Uiso 1 1 calc R
C9 C 0.5798(16) 0.2720(12) 0.6203(11) 0.070(4) Uani 1 1 d U
H9A H 0.5769 0.2349 0.6346 0.084 Uiso 1 1 calc R
H9B H 0.5270 0.2870 0.6114 0.084 Uiso 1 1 calc R
C10 C 0.6037(16) 0.2679(12) 0.5704(11) 0.069(4) Uani 1 1 d U
H10A H 0.5577 0.2681 0.5390 0.083 Uiso 1 1 calc R
H10B H 0.6304 0.2329 0.5698 0.083 Uiso 1 1 calc R
C11 C 0.6450(13) 0.6011(8) 0.5315(10) 0.045(6) Uani 1 1 d .
H11A H 0.6815 0.5808 0.5150 0.054 Uiso 1 1 calc R
H11B H 0.6717 0.6115 0.5695 0.054 Uiso 1 1 calc R
C12 C 0.6141(13) 0.6541(9) 0.4953(15) 0.079(10) Uani 1 1 d .
H12A H 0.5847 0.6425 0.4583 0.094 Uiso 1 1 calc R
H12B H 0.5784 0.6739 0.5128 0.094 Uiso 1 1 calc R
C13 C 0.6665(10) 0.6094(4) 0.9063(6) 0.061(7) Uiso 1 1 d D
H13C H 0.6844 0.6426 0.9277 0.074 Uiso 1 1 calc R
H13D H 0.6121 0.6144 0.8862 0.074 Uiso 1 1 calc R
C14 C 0.6744(14) 0.5612(5) 0.9438(6) 0.098 Uiso 1 1 d D
H14C H 0.6296 0.5584 0.9602 0.117 Uiso 1 1 calc R
H14D H 0.7218 0.5640 0.9739 0.117 Uiso 1 1 calc R
C15 C 0.0809(9) 0.6021(4) 0.7782(5) 0.033(3) Uani 1 1 d DU
H15C H 0.0344 0.6246 0.7644 0.039 Uiso 1 1 calc R
H15D H 0.1091 0.5990 0.7490 0.039 Uiso 1 1 calc R
C16 C 0.0591(8) 0.5469(4) 0.7953(7) 0.066(4) Uiso 1 1 d DU
H16C H 0.0434 0.5229 0.7628 0.079 Uiso 1 1 calc R
H16D H 0.0158 0.5497 0.8132 0.079 Uiso 1 1 calc R
O1W O 0.8145(8) 0.3003(5) 0.6874(6) 0.042(4) Uani 1 1 d .
O2W O 0.352(2) 0.8074(14) 0.5574(14) 0.062(7) Uani 0.50 1 d PU
O3W O -0.1556(15) 0.9328(10) 0.2901(14) 0.140(11) Uani 1 1 d .
O4W O 0.4092(16) 0.7949(11) 0.6761(11) 0.134(7) Uani 1 1 d U
O5W O -0.045(3) 0.579(2) 0.722(2) 0.115(16) Uiso 0.50 1 d P
O6W O 0.7627(17) 0.5059(14) 0.8512(15) 0.216(17) Uani 1 1 d .
O7W O 0.699(2) 0.7925(18) 0.5472(18) 0.092(9) Uani 0.50 1 d PU
O8W O 0.582(3) 0.814(2) 0.868(2) 0.14(2) Uiso 0.50 1 d P

loop_
_atom_site_aniso_label
_atom_site_aniso_U_11
_atom_site_aniso_U_22
_atom_site_aniso_U_33
_atom_site_aniso_U_23
_atom_site_aniso_U_13
_atom_site_aniso_U_12
Dy1 0.0273(5) 0.0095(4) 0.0147(4) 0.0002(3) 0.0027(4) 0.0044(3)
W1 0.0286(4) 0.0073(3) 0.0216(3) -0.0024(3) 0.0041(3) -0.0030(3)
W2 0.0233(4) 0.0144(3) 0.0118(3) -0.0052(3) -0.0038(3) 0.0020(3)
W3 0.0284(4) 0.0087(3) 0.0174(3) -0.0067(3) 0.0008(3) -0.0002(3)
W4 0.0252(4) 0.0158(3) 0.0091(3) 0.0035(3) 0.0011(3) 0.0072(3)
W5 0.0263(4) 0.0126(3) 0.0101(3) -0.0002(3) 0.0037(3) 0.0040(3)
W6 0.0243(4) 0.0078(3) 0.0139(3) 0.0005(3) 0.0031(3) -0.0009(3)
W7 0.0249(4) 0.0095(3) 0.0157(3) 0.0034(3) -0.0009(3) 0.0052(3)
W8 0.0252(4) 0.0140(3) 0.0111(3) -0.0010(3) -0.0049(3) 0.0003(3)
W9 0.0314(4) 0.0123(3) 0.0122(3) 0.0066(3) 0.0010(3) 0.0025(3)
W10 0.0286(4) 0.0064(3) 0.0111(3) -0.0035(2) 0.0020(3) 0.0000(3)
W11 0.0272(4) 0.0105(3) 0.0099(3) 0.0001(2) 0.0044(3) 0.0018(3)
W12 0.0263(4) 0.0101(3) 0.0218(3) 0.0046(3) 0.0049(3) 0.0000(3)
W13 0.0237(4) 0.0207(4) 0.0147(3) 0.0058(3) 0.0039(3) 0.0049(3)
W14 0.0342(5) 0.0302(4) 0.0224(4) 0.0180(3) 0.0052(4) 0.0055(3)
W15 0.0342(4) 0.0276(4) 0.0133(3) -0.0067(3) 0.0012(3) 0.0095(3)
W16 0.0357(5) 0.0478(5) 0.0108(3) 0.0005(3) -0.0015(3) 0.0102(4)
W17 0.0342(5) 0.0298(4) 0.0185(3) -0.0137(3) -0.0032(4) -0.0017(3)
W18 0.0290(4) 0.0323(4) 0.0169(3) 0.0093(3) -0.0023(3) 0.0114(3)
W19 0.0206(4) 0.0231(4) 0.0188(3) -0.0012(3) -0.0046(3) 0.0015(3)
W20 0.0230(4) 0.0113(3) 0.0157(3) 0.0031(3) 0.0004(3) 0.0063(3)
W21 0.0250(4) 0.0081(3) 0.0176(3) -0.0018(3) 0.0020(3) -0.0006(3)
W22 0.0206(4) 0.0062(3) 0.0094(3) 0.0002(2) 0.0001(3) 0.0027(2)
Si1 0.015(2) 0.0032(18) 0.0013(17) 0.0007(15) -0.0016(17) -0.0006(16)
Si2 0.018(2) 0.017(2) 0.0023(18) 0.0008(16) -0.0009(18) 0.0030(18)
Cu1 0.0498(16) 0.0392(14) 0.0203(11) -0.0006(10) 0.0077(12) 0.0077(12)
Cu2 0.0290(18) 0.0202(16) 0.0249(16) -0.0072(13) -0.0027(15) 0.0010(13)
Cu3 0.0421(15) 0.0391(14) 0.0317(12) 0.0138(11) 0.0139(12) 0.0075(11)
K1 0.043(4) 0.014(3) 0.029(3) 0.003(2) 0.005(3) 0.005(2)
O1 0.046(6) 0.020(5) 0.037(6) 0.010(5) 0.015(5) 0.000(5)
O2 0.032(8) 0.050(9) 0.023(6) -0.010(6) 0.005(6) -0.001(6)
O3 0.030(8) 0.028(7) 0.050(8) -0.007(6) 0.009(7) 0.004(6)
O4 0.037(6) 0.031(6) 0.026(5) 0.013(5) -0.001(5) 0.011(5)
O5 0.033(7) 0.035(7) 0.021(6) -0.006(6) 0.014(6) 0.004(6)
O6 0.0257(12) 0.0250(13) 0.0255(14) -0.0002(8) 0.0059(8) -0.0003(8)
O7 0.034(6) 0.029(6) 0.036(6) 0.000(5) -0.005(5) 0.017(5)
O8 0.052(8) 0.008(6) 0.026(6) 0.004(5) 0.004(6) -0.010(5)
O9 0.050(9) 0.017(7) 0.039(7) 0.009(6) 0.017(7) 0.000(6)
O10 0.031(7) 0.028(7) 0.015(6) 0.003(5) 0.001(6) -0.003(5)
O11 0.054(8) 0.027(7) 0.013(5) 0.005(5) 0.016(6) -0.014(6)
O12 0.039(8) 0.028(7) 0.011(5) -0.001(5) 0.007(5) 0.004(6)
O13 0.034(7) 0.006(5) 0.025(6) 0.003(5) 0.005(6) 0.004(5)
O14 0.023(7) 0.027(7) 0.008(5) 0.003(5) -0.010(5) -0.002(5)
O15 0.031(7) 0.019(6) 0.028(6) -0.005(5) 0.004(6) 0.000(5)
O16 0.0131(12) 0.0124(13) 0.0130(13) -0.0001(8) 0.0030(8) 0.0001(8)
O17 0.034(7) 0.011(6) 0.034(7) 0.002(5) 0.013(6) 0.005(5)
O18 0.044(8) 0.011(6) 0.017(6) -0.007(5) 0.005(6) -0.001(5)
O19 0.022(7) 0.023(6) 0.027(6) 0.009(5) 0.005(6) 0.001(5)
O20 0.025(7) 0.019(6) 0.021(6) -0.009(5) -0.011(6) -0.001(5)
O21 0.038(8) 0.024(6) 0.013(5) 0.011(5) 0.006(6) 0.000(5)
O22 0.015(5) 0.018(5) 0.014(5) -0.009(4) -0.009(4) 0.003(4)
O23 0.031(6) 0.017(5) 0.004(4) 0.002(4) 0.001(4) 0.009(4)
O24 0.021(6) 0.020(6) 0.021(6) 0.000(5) 0.004(5) 0.007(5)
O25 0.026(5) 0.010(5) 0.009(4) 0.001(4) 0.001(4) 0.007(4)
O26 0.037(7) 0.008(6) 0.015(5) -0.005(5) 0.002(5) 0.003(5)
O27 0.033(6) 0.020(5) 0.008(4) -0.003(4) 0.007(4) -0.005(4)
O28 0.020(5) 0.032(5) 0.008(4) -0.002(4) 0.011(4) 0.002(4)
O29 0.018(5) 0.014(5) 0.023(5) 0.010(4) 0.000(4) 0.007(4)
O30 0.030(7) 0.018(6) 0.010(5) 0.002(5) 0.004(5) -0.003(5)
O31 0.0152(12) 0.0148(13) 0.0149(13) -0.0003(8) 0.0033(8) 0.0001(8)
O32 0.0215(12) 0.0211(13) 0.0212(13) 0.0000(8) 0.0050(8) 0.0003(8)
O33 0.026(5) 0.012(5) 0.013(4) 0.001(4) 0.011(4) 0.011(4)
O34 0.020(5) 0.008(4) 0.008(4) 0.000(4) 0.008(4) 0.004(4)
O35 0.017(5) 0.009(5) 0.016(5) -0.001(4) 0.001(4) 0.010(4)
O36 0.0126(12) 0.0120(13) 0.0123(13) -0.0003(8) 0.0029(8) 0.0000(8)
O37 0.0115(12) 0.0111(13) 0.0115(13) 0.0001(8) 0.0027(8) -0.0004(8)
O38 0.024(5) 0.007(5) 0.020(5) 0.006(4) -0.003(4) 0.000(4)
O39 0.0102(12) 0.0098(12) 0.0097(13) 0.0000(8) 0.0021(8) 0.0002(8)
O40 0.040(8) 0.009(6) 0.043(7) -0.003(5) 0.016(6) -0.005(5)
O41 0.032(8) 0.035(8) 0.048(8) 0.008(7) 0.005(7) -0.002(6)
O42 0.021(7) 0.055(9) 0.041(7) 0.028(7) 0.007(6) -0.001(6)
O43 0.066(10) 0.052(9) 0.028(7) -0.019(7) 0.012(7) 0.017(8)
O44 0.060(11) 0.064(10) 0.024(7) 0.003(7) 0.007(7) -0.006(8)
O45 0.065(10) 0.027(8) 0.041(8) -0.020(7) -0.010(8) -0.008(7)
O46 0.022(8) 0.055(9) 0.045(8) 0.026(7) 0.001(7) 0.010(6)
O47 0.018(7) 0.038(8) 0.045(8) -0.007(7) 0.000(6) 0.009(6)
O48 0.037(6) 0.012(5) 0.016(5) 0.005(4) 0.004(5) 0.013(4)
O49 0.054(9) 0.017(7) 0.035(7) 0.012(6) 0.015(7) 0.006(6)
O50 0.034(7) 0.022(6) 0.015(5) 0.001(5) 0.007(5) 0.001(5)
O51 0.047(9) 0.047(9) 0.018(6) -0.002(6) 0.008(6) 0.010(7)
O52 0.037(6) 0.017(5) 0.030(5) 0.010(4) 0.017(5) -0.002(4)
O53 0.022(7) 0.034(7) 0.032(7) 0.006(6) -0.009(6) 0.002(6)
O54 0.040(8) 0.051(9) 0.027(7) 0.006(6) 0.012(6) 0.014(7)
O55 0.031(8) 0.049(8) 0.014(6) -0.004(6) -0.004(6) 0.015(6)
O56 0.058(9) 0.016(6) 0.024(6) 0.009(5) 0.008(6) 0.017(6)
O57 0.022(6) 0.022(5) 0.025(5) 0.003(5) -0.009(5) 0.007(4)
O58 0.029(7) 0.018(6) 0.018(6) 0.005(5) 0.001(5) 0.015(5)
O59 0.033(8) 0.031(7) 0.020(6) -0.010(6) -0.004(6) -0.002(6)
O60 0.034(7) 0.006(5) 0.037(7) 0.008(5) 0.009(6) -0.003(5)
O61 0.033(6) 0.030(6) 0.018(5) -0.013(5) -0.004(5) 0.003(5)
O62 0.039(8) 0.032(7) 0.023(6) -0.017(6) -0.005(6) -0.006(6)
O63 0.028(7) 0.027(7) 0.015(6) -0.003(5) 0.001(5) 0.007(5)
O64 0.019(6) 0.026(6) 0.010(5) 0.000(5) 0.001(5) -0.008(5)
O65 0.019(7) 0.028(7) 0.020(6) -0.005(5) -0.001(5) 0.001(5)
O66 0.031(6) 0.039(6) 0.014(5) 0.006(5) 0.000(5) 0.008(5)
O67 0.025(7) 0.021(6) 0.020(6) 0.009(5) 0.007(5) 0.002(5)
O68 0.0125(12) 0.0127(13) 0.0125(13) 0.0006(8) 0.0028(8) 0.0000(8)
O69 0.008(6) 0.015(6) 0.027(6) 0.004(5) -0.003(5) 0.006(4)
O70 0.029(7) 0.015(6) 0.019(6) -0.001(5) 0.006(5) 0.008(5)
O71 0.009(6) 0.016(6) 0.024(6) -0.006(5) 0.007(5) 0.003(4)
O72 0.016(4) 0.014(4) 0.018(4) 0.003(4) 0.007(4) 0.010(4)
O73 0.026(5) 0.009(5) 0.023(5) -0.003(4) 0.005(4) -0.004(4)
O74 0.017(4) 0.014(4) 0.014(4) -0.003(4) 0.011(4) 0.004(4)
O75 0.032(7) 0.007(5) 0.014(5) 0.003(4) 0.000(5) -0.001(5)
O76 0.024(7) 0.031(7) 0.015(6) -0.007(5) 0.007(5) -0.003(5)
O77 0.0154(12) 0.0154(13) 0.0153(13) 0.0003(8) 0.0035(8) 0.0006(8)
O78 0.023(6) 0.005(5) 0.012(5) 0.002(4) 0.000(5) -0.001(4)
N1 0.038(11) 0.055(12) 0.069(13) -0.048(10) -0.021(10) 0.008(9)
N2 0.0337(13) 0.0338(13) 0.0335(14) 0.0000(8) 0.0081(8) 0.0003(8)
N3 0.069(14) 0.041(11) 0.065(13) -0.018(10) 0.011(11) 0.011(10)
N4 0.091(16) 0.058(14) 0.088(16) -0.022(12) 0.041(13) -0.037(12)
N5 0.018(6) 0.030(6) 0.034(6) -0.004(6) -0.005(5) 0.007(5)
N6 0.026(9) 0.019(8) 0.029(8) -0.002(7) -0.005(7) 0.003(6)
N7 0.041(7) 0.047(7) 0.031(6) 0.015(6) 0.000(6) 0.001(6)
N8 0.076(13) 0.031(10) 0.027(8) 0.005(7) 0.031(9) 0.006(9)
N9 0.062(13) 0.045(11) 0.039(10) 0.018(9) 0.018(10) 0.002(9)
N10 0.064(7) 0.059(7) 0.056(7) -0.008(6) 0.034(6) 0.000(6)
N11 0.040(10) 0.022(8) 0.033(9) 0.000(7) 0.002(8) -0.005(7)
N12 0.036(11) 0.026(10) 0.110(17) 0.011(11) 0.001(12) 0.014(8)
C1 0.077(19) 0.035(13) 0.074(18) -0.008(13) -0.033(16) -0.017(13)
C2 0.036(13) 0.081(17) 0.027(11) -0.021(12) -0.008(10) -0.004(12)
C3 0.132(11) 0.128(12) 0.141(12) -0.005(8) 0.025(8) -0.003(8)
C4 0.138(11) 0.141(12) 0.144(12) -0.010(8) 0.033(8) -0.001(8)
C5 0.018(10) 0.017(9) 0.037(10) 0.006(8) -0.004(9) 0.005(7)
C6 0.041(12) 0.022(10) 0.032(10) -0.007(8) 0.011(9) -0.020(8)
C7 0.064(9) 0.073(9) 0.054(9) 0.000(7) 0.022(7) -0.007(7)
C8 0.063(16) 0.059(15) 0.052(13) 0.026(12) 0.032(12) -0.007(12)
C9 0.070(6) 0.076(7) 0.069(6) 0.000(6) 0.027(5) -0.015(5)
C10 0.072(6) 0.072(6) 0.069(5) -0.005(5) 0.026(5) -0.008(5)
C11 0.046(14) 0.026(11) 0.062(14) 0.010(11) 0.010(12) -0.001(10)
C12 0.042(14) 0.016(11) 0.19(3) 0.031(15) 0.043(17) 0.009(10)
C15 0.049(6) 0.025(6) 0.033(6) 0.024(5) 0.029(6) 0.022(6)
O1W 0.050(9) 0.030(8) 0.042(8) -0.002(7) 0.001(8) -0.004(7)
O2W 0.061(10) 0.065(10) 0.065(10) -0.001(8) 0.027(7) 0.009(8)
O3W 0.11(2) 0.087(18) 0.22(3) 0.019(19) 0.04(2) -0.021(14)
O4W 0.134(10) 0.128(10) 0.140(10) -0.025(8) 0.035(7) 0.008(8)
O6W 0.10(2) 0.24(3) 0.25(3) 0.13(3) -0.08(2) 0.04(2)
O7W 0.085(11) 0.090(11) 0.099(12) -0.007(8) 0.020(8) -0.002(8)

loop_
_atom_type_symbol
_atom_type_description
_atom_type_scat_dispersion_real
_atom_type_scat_dispersion_imag
_atom_type_scat_source
C C 0.0033 0.0016 'International Tables Vol C Tables 4.2.6.8 and 6.1.1.4'
H H 0.0000 0.0000 'International Tables Vol C Tables 4.2.6.8 and 6.1.1.4'
N N 0.0061 0.0033 'International Tables Vol C Tables 4.2.6.8 and 6.1.1.4'
O O 0.0106 0.0060 'International Tables Vol C Tables 4.2.6.8 and 6.1.1.4'
Si Si 0.0817 0.0704 'International Tables Vol C Tables 4.2.6.8 and 6.1.1.4'
Cu Cu 0.3201 1.2651 'International Tables Vol C Tables 4.2.6.8 and 6.1.1.4'
Dy Dy -0.1892 4.4098 'International Tables Vol C Tables 4.2.6.8 and 6.1.1.4'
W W -0.8490 6.8722 'International Tables Vol C Tables 4.2.6.8 and 6.1.1.4'
K K 0.2009 0.2494 'International Tables Vol C Tables 4.2.6.8 and 6.1.1.4'

loop_
_geom_angle_atom_site_label_1
_geom_angle_atom_site_label_2
_geom_angle_atom_site_label_3
_geom_angle
_geom_angle_site_symmetry_1
_geom_angle_site_symmetry_3
O70 Dy1 O59 70.7(4) . .
O70 Dy1 O12 135.6(4) . .
O59 Dy1 O12 75.9(4) . .
O70 Dy1 O72 77.1(4) . .
O59 Dy1 O72 116.2(4) . .
O12 Dy1 O72 145.6(4) . .
O70 Dy1 O32 74.5(4) . .
O59 Dy1 O32 79.0(4) . .
O12 Dy1 O32 71.1(4) . .
O72 Dy1 O32 140.6(4) . .
O70 Dy1 O13 147.3(4) . .
O59 Dy1 O13 139.3(4) . .
O12 Dy1 O13 75.3(4) . .
O72 Dy1 O13 76.2(4) . .
O32 Dy1 O13 117.2(4) . .
O70 Dy1 O16 80.4(4) . .
O59 Dy1 O16 144.2(4) . .
O12 Dy1 O16 114.5(4) . .
O72 Dy1 O16 75.6(4) . .
O32 Dy1 O16 73.2(4) . .
O13 Dy1 O16 75.0(4) . .
O70 Dy1 O69 115.6(4) . .
O59 Dy1 O69 73.3(4) . .
O12 Dy1 O69 80.3(4) . .
O72 Dy1 O69 73.7(4) . .
O32 Dy1 O69 144.1(4) . .
O13 Dy1 O69 74.0(4) . .
O16 Dy1 O69 140.4(4) . .
O1 W1 O22 100.0(6) . .
O1 W1 O24 100.7(5) . .
O22 W1 O24 159.3(5) . .
O1 W1 O18 101.1(6) . .
O22 W1 O18 88.5(5) . .
O24 W1 O18 87.2(5) . .
O1 W1 O31 100.9(5) . .
O22 W1 O31 90.8(4) . .
O24 W1 O31 85.7(5) . .
O18 W1 O31 157.8(5) . .
O1 W1 O36 172.7(5) . .
O22 W1 O36 74.3(4) . .
O24 W1 O36 85.1(4) . .
O18 W1 O36 74.7(4) . .
O31 W1 O36 83.7(4) . .
O1 W1 K1 87.2(4) . .
O22 W1 K1 133.8(3) . .
O24 W1 K1 47.4(3) . .
O18 W1 K1 45.5(3) . .
O31 W1 K1 132.9(3) . .
O36 W1 K1 93.7(2) . .
O2 W2 O12 104.0(6) . .
O2 W2 O33 102.3(6) . .
O12 W2 O33 95.8(5) . .
O2 W2 O22 99.0(6) . .
O12 W2 O22 89.6(5) . .
O33 W2 O22 156.0(4) . .
O2 W2 O20 96.3(5) . .
O12 W2 O20 158.8(5) . .
O33 W2 O20 85.6(5) . .
O22 W2 O20 81.2(5) . .
O2 W2 O36 165.0(5) . .
O12 W2 O36 88.4(5) . .
O33 W2 O36 84.5(4) . .
O22 W2 O36 72.3(4) . .
O20 W2 O36 70.6(4) . .
O3 W3 O20 102.3(5) . .
O3 W3 O25 101.8(6) . .
O20 W3 O25 92.0(5) . .
O3 W3 O35 102.4(5) . .
O20 W3 O35 155.2(5) . .
O25 W3 O35 84.9(4) . .
O3 W3 O18 100.3(6) . .
O20 W3 O18 89.1(5) . .
O25 W3 O18 157.1(4) . .
O35 W3 O18 84.5(5) . .
O3 W3 O36 171.1(5) . .
O20 W3 O36 73.1(4) . .
O25 W3 O36 86.2(4) . .
O35 W3 O36 82.1(4) . .
O18 W3 O36 72.3(4) . .
O3 W3 K1 85.1(5) . .
O20 W3 K1 134.9(4) . .
O25 W3 K1 130.4(3) . .
O35 W3 K1 46.0(3) . .
O18 W3 K1 46.0(3) . .
O36 W3 K1 92.8(2) . .
O4 W4 O32 104.7(6) . .
O4 W4 O33 102.7(5) . .
O32 W4 O33 92.0(5) . .
O4 W4 O30 98.4(5) . .
O32 W4 O30 95.5(5) . .
O33 W4 O30 154.9(4) . .
O4 W4 O28 94.5(5) . .
O32 W4 O28 160.8(5) . .
O33 W4 O28 83.1(4) . .
O30 W4 O28 82.0(5) . .
O4 W4 O37 162.3(5) . .
O32 W4 O37 91.4(4) . .
O33 W4 O37 83.5(4) . .
O30 W4 O37 72.5(4) . .
O28 W4 O37 69.6(4) . .
O5 W5 O28 100.9(5) . .
O5 W5 O25 100.8(5) . .
O28 W5 O25 91.4(5) . .
O5 W5 O19 100.0(5) . .
O28 W5 O19 88.6(5) . .
O25 W5 O19 158.8(5) . .
O5 W5 O29 101.9(5) . .
O28 W5 O29 157.1(5) . .
O25 W5 O29 86.6(4) . .
O19 W5 O29 85.2(5) . .
O5 W5 O37 170.8(5) . .
O28 W5 O37 73.0(4) . .
O25 W5 O37 86.4(4) . .
O19 W5 O37 73.3(4) . .
O29 W5 O37 84.1(4) . .
O6 W6 O17 100.5(5) . .
O6 W6 O19 98.1(5) . .
O17 W6 O19 89.0(5) . .
O6 W6 O34 103.1(5) . .
O17 W6 O34 86.5(5) . .
O19 W6 O34 158.8(5) . .
O6 W6 O30 99.4(5) . .
O17 W6 O30 160.1(5) . .
O19 W6 O30 88.1(5) . .
O34 W6 O30 89.0(4) . .
O6 W6 O37 170.0(5) . .
O17 W6 O37 86.9(4) . .
O19 W6 O37 75.2(4) . .
O34 W6 O37 83.9(4) . .
O30 W6 O37 73.3(4) . .
O7 W7 O35 102.6(5) . .
O7 W7 O14 99.9(6) . .
O35 W7 O14 88.0(5) . .
O7 W7 O15 98.6(6) . .
O35 W7 O15 158.8(5) . .
O14 W7 O15 89.2(5) . .
O7 W7 O29 101.0(6) . .
O35 W7 O29 87.6(5) . .
O14 W7 O29 159.1(5) . .
O15 W7 O29 87.7(5) . .
O7 W7 O38 170.4(5) . .
O35 W7 O38 84.6(4) . .
O14 W7 O38 73.7(4) . .
O15 W7 O38 74.4(4) . .
O29 W7 O38 85.5(4) . .
O7 W7 K1 86.0(5) . .
O35 W7 K1 47.0(3) . .
O14 W7 K1 47.7(3) . .
O15 W7 K1 136.5(4) . .
O29 W7 K1 134.2(3) . .
O38 W7 K1 94.6(3) . .
O8 W8 O26 103.7(5) . .
O8 W8 O17 102.3(5) . .
O26 W8 O17 88.0(5) . .
O8 W8 O27 98.0(5) . .
O26 W8 O27 94.2(5) . .
O17 W8 O27 158.4(5) . .
O8 W8 O15 98.2(5) . .
O26 W8 O15 158.0(5) . .
O17 W8 O15 85.6(5) . .
O27 W8 O15 84.4(5) . .
O8 W8 O38 167.9(4) . .
O26 W8 O38 86.1(4) . .
O17 W8 O38 84.8(4) . .
O27 W8 O38 73.9(4) . .
O15 W8 O38 72.4(4) . .
O9 W9 O21 102.5(6) . .
O9 W9 O24 100.5(5) . .
O21 W9 O24 88.2(5) . .
O9 W9 O27 100.8(5) . .
O21 W9 O27 91.8(5) . .
O24 W9 O27 158.2(5) . .
O9 W9 O14 100.7(5) . .
O21 W9 O14 156.7(5) . .
O24 W9 O14 86.1(5) . .
O27 W9 O14 85.4(5) . .
O9 W9 O38 171.3(5) . .
O21 W9 O38 84.9(4) . .
O24 W9 O38 84.2(4) . .
O27 W9 O38 74.2(4) . .
O14 W9 O38 72.1(4) . .
O9 W9 K1 86.0(4) . .
O21 W9 K1 134.5(4) . .
O24 W9 K1 46.4(3) . .
O27 W9 K1 131.0(3) . .
O14 W9 K1 45.9(3) . .
O38 W9 K1 92.0(3) . .
O10 W10 O16 101.2(5) . .
O10 W10 O23 100.2(5) . .
O16 W10 O23 94.9(5) . .
O10 W10 O34 98.9(5) . .
O16 W10 O34 95.3(4) . .
O23 W10 O34 156.2(4) . .
O10 W10 O26 94.3(5) . .
O16 W10 O26 164.2(4) . .
O23 W10 O26 85.1(5) . .
O34 W10 O26 79.3(4) . .
O10 W10 O39 171.8(4) . .
O16 W10 O39 83.8(4) . .
O23 W10 O39 72.8(4) . .
O34 W10 O39 87.0(4) . .
O26 W10 O39 81.1(4) . .
O11 W11 O13 101.4(6) . .
O11 W11 O31 99.5(5) . .
O13 W11 O31 94.6(5) . .
O11 W11 O23 98.7(5) . .
O13 W11 O23 95.0(5) . .
O31 W11 O23 157.3(5) . .
O11 W11 O21 91.2(5) . .
O13 W11 O21 167.3(5) . .
O31 W11 O21 81.8(4) . .
O23 W11 O21 84.3(4) . .
O11 W11 O39 169.6(5) . .
O13 W11 O39 87.4(5) . .
O31 W11 O39 85.1(4) . .
O23 W11 O39 74.9(4) . .
O21 W11 O39 80.2(4) . .
O40 W12 O68 101.6(5) . .
O40 W12 O60 101.8(6) . .
O68 W12 O60 86.2(5) . .
O40 W12 O67 98.8(6) . .
O68 W12 O67 90.9(5) . .
O60 W12 O67 159.3(5) . .
O40 W12 O52 100.5(5) . .
O68 W12 O52 157.7(5) . .
O60 W12 O52 86.6(5) . .
O67 W12 O52 88.4(5) . .
O40 W12 O75 171.5(5) . .
O68 W12 O75 83.5(4) . .
O60 W12 O75 85.1(5) . .
O67 W12 O75 74.2(4) . .
O52 W12 O75 74.8(4) . .
O41 W13 O70 104.0(6) . .
O41 W13 O63 103.7(6) . .
O70 W13 O63 93.7(5) . .
O41 W13 O67 96.9(6) . .
O70 W13 O67 92.3(5) . .
O63 W13 O67 156.5(5) . .
O41 W13 O53 93.6(6) . .
O70 W13 O53 161.8(5) . .
O63 W13 O53 86.7(5) . .
O67 W13 O53 80.7(5) . .
O41 W13 O75 163.0(5) . .
O70 W13 O75 90.4(5) . .
O63 W13 O75 84.0(4) . .
O67 W13 O75 73.2(4) . .
O53 W13 O75 71.5(4) . .
O42 W14 O53 101.5(6) . .
O42 W14 O56 100.3(6) . .
O53 W14 O56 93.3(6) . .
O42 W14 O52 99.2(6) . .
O53 W14 O52 89.2(5) . .
O56 W14 O52 159.4(5) . .
O42 W14 O54 100.6(6) . .
O53 W14 O54 157.9(6) . .
O56 W14 O54 84.3(6) . .
O52 W14 O54 85.8(5) . .
O42 W14 O75 172.3(5) . .
O53 W14 O75 74.9(5) . .
O56 W14 O75 86.7(4) . .
O52 W14 O75 74.2(4) . .
O54 W14 O75 83.0(5) . .
O43 W15 O59 106.3(6) . .
O43 W15 O63 101.8(7) . .
O59 W15 O63 91.8(5) . .
O43 W15 O62 100.0(6) . .
O59 W15 O62 95.2(6) . .
O63 W15 O62 154.2(5) . .
O43 W15 O55 92.9(6) . .
O59 W15 O55 160.8(6) . .
O63 W15 O55 84.7(5) . .
O62 W15 O55 80.6(5) . .
O43 W15 O76 162.4(5) . .
O59 W15 O76 90.2(5) . .
O63 W15 O76 83.4(5) . .
O62 W15 O76 71.9(5) . .
O55 W15 O76 70.7(4) . .
O44 W16 O55 101.8(7) . .
O44 W16 O56 100.4(6) . .
O55 W16 O56 94.3(6) . .
O44 W16 O51 99.1(6) . .
O55 W16 O51 89.0(6) . .
O56 W16 O51 159.1(5) . .
O44 W16 O66 100.2(6) . .
O55 W16 O66 157.9(5) . .
O56 W16 O66 83.8(5) . .
O51 W16 O66 85.4(6) . .
O44 W16 O76 171.8(6) . .
O55 W16 O76 74.6(5) . .
O56 W16 O76 87.3(4) . .
O51 W16 O76 73.7(4) . .
O66 W16 O76 83.3(4) . .
O45 W17 O65 102.3(6) . .
O45 W17 O62 99.8(6) . .
O65 W17 O62 90.3(5) . .
O45 W17 O51 98.5(6) . .
O65 W17 O51 159.0(5) . .
O62 W17 O51 88.8(6) . .
O45 W17 O61 99.9(6) . .
O65 W17 O61 85.8(5) . .
O62 W17 O61 160.3(5) . .
O51 W17 O61 88.0(5) . .
O45 W17 O76 171.6(6) . .
O65 W17 O76 83.5(5) . .
O62 W17 O76 73.9(5) . .
O51 W17 O76 76.1(5) . .
O61 W17 O76 86.5(5) . .
O46 W18 O66 100.6(6) . .
O46 W18 O54 103.0(6) . .
O66 W18 O54 86.7(6) . .
O46 W18 O58 99.2(6) . .
O66 W18 O58 160.1(5) . .
O54 W18 O58 90.2(5) . .
O46 W18 O57 99.0(6) . .
O66 W18 O57 90.5(5) . .
O54 W18 O57 157.9(5) . .
O58 W18 O57 85.0(5) . .
O46 W18 O77 170.5(6) . .
O66 W18 O77 85.8(4) . .
O54 W18 O77 84.2(5) . .
O58 W18 O77 74.3(4) . .
O57 W18 O77 73.8(4) . .
O47 W19 O71 103.9(6) . .
O47 W19 O61 101.1(6) . .
O71 W19 O61 88.7(5) . .
O47 W19 O64 98.8(6) . .
O71 W19 O64 91.7(5) . .
O61 W19 O64 159.5(5) . .
O47 W19 O57 99.4(6) . .
O71 W19 O57 156.7(5) . .
O61 W19 O57 86.9(5) . .
O64 W19 O57 84.6(5) . .
O47 W19 O77 169.4(5) . .
O71 W19 O77 84.9(4) . .
O61 W19 O77 84.9(5) . .
O64 W19 O77 74.7(4) . .
O57 W19 O77 71.9(4) . .
O48 W20 O74 102.3(5) . .
O48 W20 O60 101.3(5) . .
O74 W20 O60 88.2(5) . .
O48 W20 O64 99.6(5) . .
O74 W20 O64 90.8(5) . .
O60 W20 O64 158.8(5) . .
O48 W20 O58 99.0(5) . .
O74 W20 O58 158.6(5) . .
O60 W20 O58 88.9(5) . .
O64 W20 O58 84.4(5) . .
O48 W20 O77 171.1(4) . .
O74 W20 O77 85.4(4) . .
O60 W20 O77 83.3(4) . .
O64 W20 O77 75.5(4) . .
O58 W20 O77 73.3(4) . .
O49 W21 O69 101.8(5) . .
O49 W21 O73 98.0(5) . .
O69 W21 O73 96.0(5) . .
O49 W21 O65 99.8(5) . .
O69 W21 O65 96.6(5) . .
O73 W21 O65 155.6(5) . .
O49 W21 O71 92.3(5) . .
O69 W21 O71 165.8(5) . .
O73 W21 O71 82.8(4) . .
O65 W21 O71 79.9(4) . .
O49 W21 O78 169.3(5) . .
O69 W21 O78 85.6(4) . .
O73 W21 O78 73.4(4) . .
O65 W21 O78 86.7(4) . .
O71 W21 O78 80.5(4) . .
O50 W22 O72 100.6(5) . .
O50 W22 O68 100.4(5) . .
O72 W22 O68 96.5(5) . .
O50 W22 O73 97.7(5) . .
O72 W22 O73 95.5(5) . .
O68 W22 O73 156.1(4) . .
O50 W22 O74 91.2(5) . .
O72 W22 O74 168.2(4) . .
O68 W22 O74 81.0(4) . .
O73 W22 O74 83.0(4) . .
O50 W22 O78 168.4(5) . .
O72 W22 O78 87.7(4) . .
O68 W22 O78 86.6(4) . .
O73 W22 O78 73.3(4) . .
O74 W22 O78 80.6(4) . .
O39 Si1 O38 108.0(6) . .
O39 Si1 O36 110.9(6) . .
O38 Si1 O36 108.1(5) . .
O39 Si1 O37 113.8(5) . .
O38 Si1 O37 109.1(6) . .
O36 Si1 O37 106.9(5) . .
O77 Si2 O78 106.5(6) . .
O77 Si2 O76 109.3(6) . .
O78 Si2 O76 111.6(6) . .
O77 Si2 O75 108.2(6) . .
O78 Si2 O75 113.0(6) . .
O76 Si2 O75 108.3(6) . .
N4 Cu1 N2 177.2(9) . .
N4 Cu1 N1 98.9(9) . .
N2 Cu1 N1 83.0(7) . .
N4 Cu1 N3 82.7(9) . .
N2 Cu1 N3 95.7(8) . .
N1 Cu1 N3 176.2(8) . .
N6 Cu2 N6 180.000(4) 3_566 .
N6 Cu2 N5 94.3(6) 3_566 .
N6 Cu2 N5 85.7(6) . .
N6 Cu2 N5 85.7(6) 3_566 3_566
N6 Cu2 N5 94.3(6) . 3_566
N5 Cu2 N5 180.0(9) . 3_566
N10 Cu3 N9 85.9(8) . .
N10 Cu3 N8 167.3(8) . .
N9 Cu3 N8 94.9(7) . .
N10 Cu3 N7 94.7(7) . .
N9 Cu3 N7 176.5(7) . .
N8 Cu3 N7 85.3(7) . .
O18 K1 O18 180.000(2) 3_576 .
O18 K1 O35 123.9(3) 3_576 .
O18 K1 O35 56.1(3) . .
O18 K1 O35 56.1(3) 3_576 3_576
O18 K1 O35 123.9(3) . 3_576
O35 K1 O35 180.0(3) . 3_576
O18 K1 O14 85.1(3) 3_576 .
O18 K1 O14 94.9(3) . .
O35 K1 O14 55.9(3) . .
O35 K1 O14 124.1(3) 3_576 .
O18 K1 O14 94.9(3) 3_576 3_576
O18 K1 O14 85.1(3) . 3_576
O35 K1 O14 124.1(3) . 3_576
O35 K1 O14 55.9(3) 3_576 3_576
O14 K1 O14 180.000(2) . 3_576
O18 K1 O24 124.7(3) 3_576 .
O18 K1 O24 55.3(3) . .
O35 K1 O24 67.4(3) . .
O35 K1 O24 112.6(3) 3_576 .
O14 K1 O24 55.8(3) . .
O14 K1 O24 124.2(3) 3_576 .
O18 K1 O24 55.3(3) 3_576 3_576
O18 K1 O24 124.7(3) . 3_576
O35 K1 O24 112.6(3) . 3_576
O35 K1 O24 67.4(3) 3_576 3_576
O14 K1 O24 124.2(3) . 3_576
O14 K1 O24 55.8(3) 3_576 3_576
O24 K1 O24 180.000(2) . 3_576
O18 K1 W7 97.9(2) 3_576 .
O18 K1 W7 82.1(2) . .
O35 K1 W7 29.7(2) . .
O35 K1 W7 150.3(2) 3_576 .
O14 K1 W7 29.9(2) . .
O14 K1 W7 150.1(2) 3_576 .
O24 K1 W7 68.1(2) . .
O24 K1 W7 111.9(2) 3_576 .
O18 K1 W7 82.1(2) 3_576 3_576
O18 K1 W7 97.9(2) . 3_576
O35 K1 W7 150.3(2) . 3_576
O35 K1 W7 29.7(2) 3_576 3_576
O14 K1 W7 150.1(2) . 3_576
O14 K1 W7 29.9(2) 3_576 3_576
O24 K1 W7 111.9(2) . 3_576
O24 K1 W7 68.1(2) 3_576 3_576
W7 K1 W7 180.0 . 3_576
O18 K1 W3 30.4(3) 3_576 3_576
O18 K1 W3 149.6(3) . 3_576
O35 K1 W3 149.9(2) . 3_576
O35 K1 W3 30.1(2) 3_576 3_576
O14 K1 W3 97.3(2) . 3_576
O14 K1 W3 82.7(2) 3_576 3_576
O24 K1 W3 111.2(2) . 3_576
O24 K1 W3 68.8(2) 3_576 3_576
W7 K1 W3 120.369(15) . 3_576
W7 K1 W3 59.631(15) 3_576 3_576
O18 K1 W3 149.6(3) 3_576 .
O18 K1 W3 30.4(3) . .
O35 K1 W3 30.1(2) . .
O35 K1 W3 149.9(2) 3_576 .
O14 K1 W3 82.7(2) . .
O14 K1 W3 97.3(2) 3_576 .
O24 K1 W3 68.8(2) . .
O24 K1 W3 111.2(2) 3_576 .
W7 K1 W3 59.631(15) . .
W7 K1 W3 120.369(15) 3_576 .
W3 K1 W3 180.0 3_576 .
W2 O12 Dy1 154.1(7) . .
W11 O13 Dy1 134.5(6) . .
W7 O14 W9 121.5(6) . .
W7 O14 K1 102.4(4) . .
W9 O14 K1 103.8(5) . .
W7 O15 W8 120.7(6) . .
W10 O16 Dy1 137.7(5) . .
W6 O17 W8 147.8(7) . .
W1 O18 W3 121.4(6) . .
W1 O18 K1 105.4(4) . .
W3 O18 K1 103.6(5) . .
W6 O19 W5 121.1(6) . .
W3 O20 W2 124.0(5) . .
W9 O21 W11 150.4(6) . .
W1 O22 W2 121.1(6) . .
W11 O23 W10 116.5(5) . .
W1 O24 W9 150.0(6) . .
W1 O24 K1 103.3(4) . .
W9 O24 K1 104.6(4) . .
W3 O25 W5 152.0(6) . .
W8 O26 W10 151.6(6) . .
W8 O27 W9 120.6(5) . .
W5 O28 W4 123.3(5) . .
W7 O29 W5 148.4(6) . .
W6 O30 W4 121.6(6) . .
W1 O31 W11 155.0(6) . .
W4 O32 Dy1 159.1(6) . .
W4 O33 W2 142.0(6) . .
W6 O34 W10 155.5(6) . .
W7 O35 W3 151.5(6) . .
W7 O35 K1 103.2(4) . .
W3 O35 K1 103.9(4) . .
Si1 O36 W1 123.7(5) . .
Si1 O36 W2 122.0(5) . .
W1 O36 W2 92.0(4) . .
Si1 O36 W3 126.3(6) . .
W1 O36 W3 91.2(3) . .
W2 O36 W3 92.2(3) . .
Si1 O37 W6 122.7(5) . .
Si1 O37 W4 122.6(5) . .
W6 O37 W4 92.4(4) . .
Si1 O37 W5 125.5(5) . .
W6 O37 W5 90.4(4) . .
W4 O37 W5 94.1(4) . .
Si1 O38 W7 125.9(6) . .
Si1 O38 W9 123.0(6) . .
W7 O38 W9 92.7(4) . .
Si1 O38 W8 122.3(5) . .
W7 O38 W8 92.6(4) . .
W9 O38 W8 90.9(4) . .
Si1 O39 W11 131.0(6) . .
Si1 O39 W10 126.1(6) . .
W11 O39 W10 93.4(4) . .
W17 O51 W16 119.6(6) . .
W14 O52 W12 120.0(6) . .
W14 O53 W13 120.4(7) . .
W18 O54 W14 151.1(8) . .
W16 O55 W15 122.0(6) . .
W14 O56 W16 152.1(8) . .
W18 O57 W19 122.8(6) . .
W18 O58 W20 120.1(6) . .
W15 O59 Dy1 158.0(7) . .
W12 O60 W20 149.6(6) . .
W19 O61 W17 148.0(6) . .
W17 O62 W15 122.0(6) . .
W13 O63 W15 143.1(7) . .
W19 O64 W20 119.4(6) . .
W17 O65 W21 156.2(7) . .
W18 O66 W16 151.0(7) . .
W12 O67 W13 120.1(6) . .
W12 O68 W22 156.1(6) . .
W21 O69 Dy1 135.8(5) . .
W13 O70 Dy1 157.2(6) . .
W19 O71 W21 150.4(6) . .
W22 O72 Dy1 134.6(5) . .
W21 O73 W22 115.2(6) . .
W20 O74 W22 149.3(6) . .
Si2 O75 W12 123.4(6) . .
Si2 O75 W13 122.2(6) . .
W12 O75 W13 92.2(4) . .
Si2 O75 W14 125.9(6) . .
W12 O75 W14 90.7(4) . .
W13 O75 W14 93.1(4) . .
Si2 O76 W17 124.8(7) . .
Si2 O76 W15 122.5(6) . .
W17 O76 W15 92.0(4) . .
Si2 O76 W16 125.0(6) . .
W17 O76 W16 90.3(4) . .
W15 O76 W16 92.6(4) . .
Si2 O77 W18 125.8(6) . .
Si2 O77 W20 124.4(5) . .
W18 O77 W20 92.3(4) . .
Si2 O77 W19 122.5(6) . .
W18 O77 W19 91.5(4) . .
W20 O77 W19 90.3(4) . .
Si2 O78 W22 128.4(6) . .
Si2 O78 W21 129.0(6) . .
W22 O78 W21 94.7(4) . .
C1 N1 Cu1 105.1(14) . .
C1 N1 H1C 110.7 . .
Cu1 N1 H1C 110.7 . .
C1 N1 H1D 110.7 . .
Cu1 N1 H1D 110.7 . .
H1C N1 H1D 108.8 . .
C2 N2 Cu1 115.3(13) . .
C2 N2 H2C 108.4 . .
Cu1 N2 H2C 108.4 . .
C2 N2 H2D 108.4 . .
Cu1 N2 H2D 108.4 . .
H2C N2 H2D 107.5 . .
C3 N3 Cu1 107(2) . .
C3 N3 H3C 110.3 . .
Cu1 N3 H3C 110.3 . .
C3 N3 H3D 110.3 . .
Cu1 N3 H3D 110.3 . .
H3C N3 H3D 108.6 . .
C4 N4 Cu1 116(2) . .
C4 N4 H4C 108.2 . .
Cu1 N4 H4C 108.2 . .
C4 N4 H4D 108.2 . .
Cu1 N4 H4D 108.2 . .
H4C N4 H4D 107.4 . .
C5 N5 Cu2 108.2(10) . .
C5 N5 H5C 110.1 . .
Cu2 N5 H5C 110.1 . .
C5 N5 H5D 110.1 . .
Cu2 N5 H5D 110.1 . .
H5C N5 H5D 108.4 . .
C6 N6 Cu2 106.7(10) . .
C6 N6 H6C 110.4 . .
Cu2 N6 H6C 110.4 . .
C6 N6 H6D 110.4 . .
Cu2 N6 H6D 110.4 . .
H6C N6 H6D 108.6 . .
C7 N7 Cu3 105.6(15) . .
C7 N7 H7C 110.6 . .
Cu3 N7 H7C 110.6 . .
C7 N7 H7D 110.6 . .
Cu3 N7 H7D 110.6 . .
H7C N7 H7D 108.8 . .
C8 N8 Cu3 108.2(14) . .
C8 N8 H8C 110.1 . .
Cu3 N8 H8C 110.1 . .
C8 N8 H8D 110.1 . .
Cu3 N8 H8D 110.1 . .
H8C N8 H8D 108.4 . .
C9 N9 Cu3 112.0(15) . .
C9 N9 H9C 109.2 . .
Cu3 N9 H9C 109.2 . .
C9 N9 H9D 109.2 . .
Cu3 N9 H9D 109.2 . .
H9C N9 H9D 107.9 . .
C10 N10 Cu3 108.3(14) . .
C10 N10 H10C 110.0 . .
Cu3 N10 H10C 110.0 . .
C10 N10 H10D 110.0 . .
Cu3 N10 H10D 110.0 . .
H10C N10 H10D 108.4 . .
C11 N11 H11C 120.0 . .
C11 N11 H11D 120.0 . .
H11C N11 H11D 120.0 . .
C12 N12 H12C 120.0 . .
C12 N12 H12D 120.0 . .
H12C N12 H12D 120.0 . .
C13 N13 H13A 120.0 . .
C13 N13 H13B 120.0 . .
H13A N13 H13B 120.0 . .
C14 N14 H14A 120.0 . .
C14 N14 H14B 120.0 . .
H14A N14 H14B 120.0 . .
C15 N15 H15A 120.0 . .
C15 N15 H15B 120.0 . .
H15A N15 H15B 120.0 . .
C16 N16 H16A 120.0 . .
C16 N16 H16B 120.0 . .
H16A N16 H16B 120.0 . .
C2 C1 N1 108(2) . .
C2 C1 H1A 110.1 . .
N1 C1 H1A 110.1 . .
C2 C1 H1B 110.1 . .
N1 C1 H1B 110.1 . .
H1A C1 H1B 108.4 . .
N2 C2 C1 107.6(18) . .
N2 C2 H2A 110.2 . .
C1 C2 H2A 110.2 . .
N2 C2 H2B 110.2 . .
C1 C2 H2B 110.2 . .
H2A C2 H2B 108.5 . .
C4 C3 N3 120(4) . .
C4 C3 H3A 107.4 . .
N3 C3 H3A 107.4 . .
C4 C3 H3B 107.4 . .
N3 C3 H3B 107.4 . .
H3A C3 H3B 106.9 . .
C3 C4 N4 112(4) . .
C3 C4 H4A 109.3 . .
N4 C4 H4A 109.3 . .
C3 C4 H4B 109.3 . .
N4 C4 H4B 109.3 . .
H4A C4 H4B 108.0 . .
C6 C5 N5 109.0(15) . .
C6 C5 H5A 109.9 . .
N5 C5 H5A 109.9 . .
C6 C5 H5B 109.9 . .
N5 C5 H5B 109.9 . .
H5A C5 H5B 108.3 . .
C5 C6 N6 104.8(15) . .
C5 C6 H6A 110.8 . .
N6 C6 H6A 110.8 . .
C5 C6 H6B 110.8 . .
N6 C6 H6B 110.8 . .
H6A C6 H6B 108.9 . .
N7 C7 C8 110(2) . .
N7 C7 H7A 109.6 . .
C8 C7 H7A 109.6 . .
N7 C7 H7B 109.6 . .
C8 C7 H7B 109.6 . .
H7A C7 H7B 108.1 . .
N8 C8 C7 106.9(19) . .
N8 C8 H8A 110.3 . .
C7 C8 H8A 110.3 . .
N8 C8 H8B 110.3 . .
C7 C8 H8B 110.3 . .
H8A C8 H8B 108.6 . .
C10 C9 N9 118(2) . .
C10 C9 H9A 107.9 . .
N9 C9 H9A 107.9 . .
C10 C9 H9B 107.9 . .
N9 C9 H9B 107.9 . .
H9A C9 H9B 107.2 . .
C9 C10 N10 113(2) . .
C9 C10 H10A 109.0 . .
N10 C10 H10A 109.0 . .
C9 C10 H10B 109.0 . .
N10 C10 H10B 109.0 . .
H10A C10 H10B 107.8 . .
N11 C11 C12 106.3(16) . .
N11 C11 H11A 110.5 . .
C12 C11 H11A 110.5 . .
N11 C11 H11B 110.5 . .
C12 C11 H11B 110.5 . .
H11A C11 H11B 108.7 . .
N12 C12 C11 113.2(18) . .
N12 C12 H12A 108.9 . .
C11 C12 H12A 108.9 . .
N12 C12 H12B 108.9 . .
C11 C12 H12B 108.9 . .
H12A C12 H12B 107.8 . .
C14 C13 N13 106.6(7) . .
C14 C13 H13C 110.4 . .
N13 C13 H13C 110.4 . .
C14 C13 H13D 110.4 . .
N13 C13 H13D 110.4 . .
H13C C13 H13D 108.6 . .
C13 C14 N14 105.6(7) . .
C13 C14 H14C 110.6 . .
N14 C14 H14C 110.6 . .
C13 C14 H14D 110.6 . .
N14 C14 H14D 110.6 . .
H14C C14 H14D 108.7 . .
C16 C15 N15 105.2(7) . .
C16 C15 H15C 110.7 . .
N15 C15 H15C 110.7 . .
C16 C15 H15D 110.7 . .
N15 C15 H15D 110.7 . .
H15C C15 H15D 108.8 . .
C15 C16 N16 106.5(7) . .
C15 C16 H16C 110.4 . .
N16 C16 H16C 110.4 . .
C15 C16 H16D 110.4 . .
N16 C16 H16D 110.4 . .
H16C C16 H16D 108.6 . .

loop_
_geom_bond_atom_site_label_1
_geom_bond_atom_site_label_2
_geom_bond_distance
_geom_bond_site_symmetry_2
Dy1 O70 2.352(11) .
Dy1 O59 2.381(11) .
Dy1 O12 2.390(12) .
Dy1 O72 2.393(11) .
Dy1 O32 2.395(12) .
Dy1 O13 2.396(11) .
Dy1 O16 2.397(10) .
Dy1 O69 2.431(11) .
W1 O1 1.724(13) .
W1 O22 1.894(10) .
W1 O24 1.902(11) .
W1 O18 1.906(12) .
W1 O31 1.907(10) .
W1 O36 2.332(11) .
W1 K1 3.7800(7) .
W2 O2 1.710(12) .
W2 O12 1.719(12) .
W2 O33 1.918(11) .
W2 O22 1.977(12) .
W2 O20 2.043(12) .
W2 O36 2.356(10) .
W3 O3 1.695(13) .
W3 O20 1.829(11) .
W3 O25 1.894(11) .
W3 O35 1.950(10) .
W3 O18 1.964(13) .
W3 O36 2.392(10) .
W3 K1 3.7779(7) .
W4 O4 1.713(12) .
W4 O32 1.735(12) .
W4 O33 1.907(11) .
W4 O30 1.948(11) .
W4 O28 2.088(11) .
W4 O37 2.339(10) .
W5 O5 1.749(12) .
W5 O28 1.825(11) .
W5 O25 1.914(11) .
W5 O19 1.941(12) .
W5 O29 1.950(10) .
W5 O37 2.371(10) .
W6 O6 1.685(12) .
W6 O17 1.890(11) .
W6 O19 1.890(12) .
W6 O34 1.893(10) .
W6 O30 1.913(10) .
W6 O37 2.330(10) .
W7 O7 1.737(12) .
W7 O35 1.899(10) .
W7 O14 1.900(12) .
W7 O15 1.910(11) .
W7 O29 1.913(11) .
W7 O38 2.333(11) .
W7 K1 3.7265(7) .
W8 O8 1.715(12) .
W8 O26 1.830(11) .
W8 O17 1.922(12) .
W8 O27 1.929(11) .
W8 O15 1.994(12) .
W8 O38 2.361(11) .
W9 O9 1.748(12) .
W9 O21 1.817(12) .
W9 O24 1.913(11) .
W9 O27 1.935(11) .
W9 O14 1.981(12) .
W9 O38 2.347(11) .
W9 K1 3.8178(7) .
W10 O10 1.739(12) .
W10 O16 1.765(10) .
W10 O23 1.930(11) .
W10 O34 1.941(10) .
W10 O26 2.075(11) .
W10 O39 2.294(10) .
W11 O11 1.731(12) .
W11 O13 1.747(11) .
W11 O31 1.912(10) .
W11 O23 1.926(11) .
W11 O21 2.089(12) .
W11 O39 2.210(10) .
W12 O40 1.705(12) .
W12 O68 1.872(10) .
W12 O60 1.883(12) .
W12 O67 1.922(12) .
W12 O52 1.935(11) .
W12 O75 2.338(10) .
W13 O41 1.681(14) .
W13 O70 1.726(11) .
W13 O63 1.885(11) .
W13 O67 1.973(11) .
W13 O53 2.092(12) .
W13 O75 2.345(12) .
W14 O42 1.731(13) .
W14 O53 1.851(12) .
W14 O56 1.905(12) .
W14 O52 1.930(12) .
W14 O54 1.954(14) .
W14 O75 2.369(10) .
W15 O43 1.712(14) .
W15 O59 1.736(12) .
W15 O63 1.926(12) .
W15 O62 1.964(13) .
W15 O55 2.110(11) .
W15 O76 2.359(12) .
W16 O44 1.710(13) .
W16 O55 1.814(13) .
W16 O56 1.913(13) .
W16 O51 1.959(15) .
W16 O66 1.960(13) .
W16 O76 2.394(11) .
W17 O45 1.706(13) .
W17 O65 1.859(11) .
W17 O62 1.889(14) .
W17 O51 1.912(12) .
W17 O61 1.929(12) .
W17 O76 2.325(12) .
W18 O46 1.715(12) .
W18 O66 1.882(12) .
W18 O54 1.886(14) .
W18 O58 1.920(11) .
W18 O57 1.919(13) .
W18 O77 2.331(10) .
W19 O47 1.717(13) .
W19 O71 1.830(10) .
W19 O61 1.896(12) .
W19 O64 1.931(11) .
W19 O57 1.938(11) .
W19 O77 2.396(11) .
W20 O48 1.721(11) .
W20 O74 1.815(10) .
W20 O60 1.947(12) .
W20 O64 1.961(11) .
W20 O58 1.967(10) .
W20 O77 2.342(11) .
W21 O49 1.736(13) .
W21 O69 1.788(10) .
W21 O73 1.932(11) .
W21 O65 1.953(11) .
W21 O71 2.096(10) .
W21 O78 2.226(10) .
W22 O50 1.713(11) .
W22 O72 1.772(10) .
W22 O68 1.935(10) .
W22 O73 1.943(11) .
W22 O74 2.123(10) .
W22 O78 2.222(10) .
Si1 O39 1.594(11) .
Si1 O38 1.625(11) .
Si1 O36 1.634(11) .
Si1 O37 1.657(11) .
Si2 O77 1.616(12) .
Si2 O78 1.621(10) .
Si2 O76 1.625(11) .
Si2 O75 1.636(12) .
Cu1 N4 1.91(2) .
Cu1 N2 1.940(16) .
Cu1 N1 1.970(17) .
Cu1 N3 2.012(18) .
Cu2 N6 1.983(15) 3_566
Cu2 N6 1.983(15) .
Cu2 N5 1.999(15) .
Cu2 N5 1.999(15) 3_566
Cu3 N10 1.980(18) .
Cu3 N9 1.990(18) .
Cu3 N8 2.017(16) .
Cu3 N7 2.026(18) .
K1 O18 2.798(11) 3_576
K1 O18 2.798(11) .
K1 O35 2.801(11) .
K1 O35 2.801(11) 3_576
K1 O14 2.824(11) .
K1 O14 2.824(11) 3_576
K1 O24 2.858(11) .
K1 O24 2.858(11) 3_576
K1 W7 3.7265(7) 3_576
K1 W3 3.7779(7) 3_576
N1 C1 1.55(3) .
N1 H1C 0.9000 .
N1 H1D 0.9000 .
N2 C2 1.50(3) .
N2 H2C 0.9000 .
N2 H2D 0.9000 .
N3 C3 1.45(4) .
N3 H3C 0.9000 .
N3 H3D 0.9000 .
N4 C4 1.39(4) .
N4 H4C 0.9000 .
N4 H4D 0.9000 .
N5 C5 1.51(2) .
N5 H5C 0.9000 .
N5 H5D 0.9000 .
N6 C6 1.57(2) .
N6 H6C 0.9000 .
N6 H6D 0.9000 .
N7 C7 1.44(3) .
N7 H7C 0.9000 .
N7 H7D 0.9000 .
N8 C8 1.44(3) .
N8 H8C 0.9000 .
N8 H8D 0.9000 .
N9 C9 1.39(3) .
N9 H9C 0.9000 .
N9 H9D 0.9000 .
N10 C10 1.57(3) .
N10 H10C 0.9000 .
N10 H10D 0.9000 .
N11 C11 1.47(3) .
N11 H11C 0.8600 .
N11 H11D 0.8600 .
N12 C12 1.44(3) .
N12 H12C 0.8600 .
N12 H12D 0.8600 .
N13 C13 1.489(9) .
N13 H13A 0.8600 .
N13 H13B 0.8600 .
N14 C14 1.497(9) .
N14 H14A 0.8600 .
N14 H14B 0.8600 .
N15 C15 1.509(9) .
N15 H15A 0.8600 .
N15 H15B 0.8600 .
N16 C16 1.486(9) .
N16 H16A 0.8600 .
N16 H16B 0.8600 .
C1 C2 1.50(3) .
C1 H1A 0.9700 .
C1 H1B 0.9700 .
C2 H2A 0.9700 .
C2 H2B 0.9700 .
C3 C4 1.32(5) .
C3 H3A 0.9700 .
C3 H3B 0.9700 .
C4 H4A 0.9700 .
C4 H4B 0.9700 .
C5 C6 1.45(2) .
C5 H5A 0.9700 .
C5 H5B 0.9700 .
C6 H6A 0.9700 .
C6 H6B 0.9700 .
C7 C8 1.51(3) .
C7 H7A 0.9700 .
C7 H7B 0.9700 .
C8 H8A 0.9700 .
C8 H8B 0.9700 .
C9 C10 1.39(4) .
C9 H9A 0.9700 .
C9 H9B 0.9700 .
C10 H10A 0.9700 .
C10 H10B 0.9700 .
C11 C12 1.58(3) .
C11 H11A 0.9700 .
C11 H11B 0.9700 .
C12 H12A 0.9700 .
C12 H12B 0.9700 .
C13 C14 1.473(9) .
C13 H13C 0.9700 .
C13 H13D 0.9700 .
C14 H14C 0.9700 .
C14 H14D 0.9700 .
C15 C16 1.479(9) .
C15 H15C 0.9700 .
C15 H15D 0.9700 .
C16 H16C 0.9700 .
C16 H16D 0.9700 .
